data_2221128
loop_
_publ_author_name
'Jia, Zhen'

_publ_section_title
;
 6,6'-Diethoxy-2,2'-[propane-1,2-diylbis(nitrilomethylidyne)]diphenol
;
_journal_coeditor_code LH2762
_journal_issue 3
_journal_name_full 'Acta Crystallographica Section E'
_journal_page_first o646
_journal_paper_doi 10.1107/S1600536809003328
_journal_volume 65
_journal_year 2009
_chemical_formula_iupac 'C21 H26 N2 O4'
_chemical_formula_moiety 'C21 H26 N2 O4'
_chemical_formula_sum 'C21 H26 N2 O4'
_chemical_formula_weight 370.44
_chemical_name_systematic
;
6,6'-Diethoxy-2,2'-[propane-1,2-diylbis(nitrilomethylidyne)]diphenol
;
_space_group_IT_number 2
_symmetry_cell_setting triclinic
_symmetry_space_group_name_Hall '-P 1'
_symmetry_space_group_name_H-M 'P -1'
_atom_sites_solution_hydrogens geom
_atom_sites_solution_primary direct
_atom_sites_solution_secondary difmap
_audit_creation_method SHELXL-97
_cell_angle_alpha 113.845(5)
_cell_angle_beta 109.628(6)
_cell_angle_gamma 108.812(5)
_cell_formula_units_Z 2
_cell_length_a 9.140(3)
_cell_length_b 11.451(4)
_cell_length_c 13.013(5)
_cell_measurement_reflns_used 1361
_cell_measurement_temperature 273(2)
_cell_measurement_theta_max 23.859
_cell_measurement_theta_min 2.412
_cell_volume 993.6(6)
_computing_cell_refinement 'SAINT-Plus (Bruker, 2001)'
_computing_data_collection 'APEX2 (Bruker, 2004)'
_computing_data_reduction 'SAINT-Plus (Bruker, 2001)'
_computing_molecular_graphics 'SHELXTL (Sheldrick, 2008)'
_computing_publication_material 'SHELXTL (Sheldrick, 2008)'
_computing_structure_refinement 'SHELXL97 (Sheldrick, 2008)'
_computing_structure_solution 'SHELXS97 (Sheldrick, 2008)'
_diffrn_ambient_temperature 273(2)
_diffrn_measured_fraction_theta_full 0.984
_diffrn_measured_fraction_theta_max 0.984
_diffrn_measurement_device_type 'Bruker APEXII CCD area-detector'
_diffrn_measurement_method '\f and \w'
_diffrn_radiation_monochromator graphite
_diffrn_radiation_source 'fine-focus sealed tube'
_diffrn_radiation_type MoK\a
_diffrn_radiation_wavelength 0.71073
_diffrn_reflns_av_R_equivalents 0.0297
_diffrn_reflns_av_sigmaI/netI 0.0550
_diffrn_reflns_limit_h_max 10
_diffrn_reflns_limit_h_min -10
_diffrn_reflns_limit_k_max 11
_diffrn_reflns_limit_k_min -13
_diffrn_reflns_limit_l_max 13
_diffrn_reflns_limit_l_min -15
_diffrn_reflns_number 4894
_diffrn_reflns_theta_full 25.00
_diffrn_reflns_theta_max 25.00
_diffrn_reflns_theta_min 2.01
_exptl_absorpt_coefficient_mu 0.086
_exptl_absorpt_correction_T_max 0.9923
_exptl_absorpt_correction_T_min 0.9898
_exptl_absorpt_correction_type multi-scan
_exptl_absorpt_process_details '(SADABS; Sheldrick, 1996)'
_exptl_crystal_colour yellow
_exptl_crystal_density_diffrn 1.238
_exptl_crystal_density_method 'not measured'
_exptl_crystal_description block
_exptl_crystal_F_000 396
_exptl_crystal_size_max 0.12
_exptl_crystal_size_mid 0.11
_exptl_crystal_size_min 0.09
_refine_diff_density_max 0.258
_refine_diff_density_min -0.261
_refine_ls_extinction_method none
_refine_ls_goodness_of_fit_ref 1.002
_refine_ls_hydrogen_treatment constr
_refine_ls_matrix_type full
_refine_ls_number_parameters 249
_refine_ls_number_reflns 3451
_refine_ls_number_restraints 0
_refine_ls_restrained_S_all 1.002
_refine_ls_R_factor_all 0.0914
_refine_ls_R_factor_gt 0.0658
_refine_ls_shift/su_max 0.000
_refine_ls_shift/su_mean 0.000
_refine_ls_structure_factor_coef Fsqd
_refine_ls_weighting_details 'calc w=1/[\s^2^(Fo^2^)+(0.1202P)^2^] where P=(Fo^2^+2Fc^2^)/3'
_refine_ls_weighting_scheme calc
_refine_ls_wR_factor_gt 0.1679
_refine_ls_wR_factor_ref 0.1934
_reflns_number_gt 2325
_reflns_number_total 3451
_reflns_threshold_expression I>2\s(I)
_cod_data_source_file lh2762.cif
_cod_data_source_block I
_cod_depositor_comments
;
The following automatic conversions were performed:
'_symmetry_cell_setting' value 'Triclinic' changed to 'triclinic'
according to '/home/saulius/struct/CIF-dictionaries/cif_core.dic'
dictionary named 'cif_core.dic' version 2.4.1 from 2010-06-29.

Automatic conversion script
Id: cif_fix_enum 1527 2010-12-29 10:47:43Z saulius 

The following automatic conversions were performed:

'_symmetry_cell_setting' value 'Triclinic' changed to 'triclinic'
according to /home/saulius/struct/CIF-dictionaries/cif_core.dic
dictionary named 'cif_core.dic' version 2.4.1 from 2010-06-29.

Automatic conversion script
Id: cif_fix_values 1715 2011-07-08 13:25:40Z adriana 
;
_cod_original_cell_volume 993.5(6)
_cod_database_code 2221128
_cod_database_fobs_code 2221128

loop_
_symmetry_equiv_pos_as_xyz
'x, y, z'
'-x, -y, -z'

loop_
_atom_site_type_symbol
_atom_site_label
_atom_site_fract_x
_atom_site_fract_y
_atom_site_fract_z
_atom_site_U_iso_or_equiv
_atom_site_adp_type
_atom_site_calc_flag
_atom_site_refinement_flags
_atom_site_occupancy
_atom_site_disorder_assembly
_atom_site_disorder_group
O O1 0.2732(2) 0.85334(19) 0.31097(15) 0.0615(5) Uani d . 1 . .
H H1 0.2881 0.8851 0.3848 0.092 Uiso calc R 1 . .
O O2 0.1699(2) 0.75251(19) 0.06238(15) 0.0625(5) Uani d . 1 . .
O O3 0.1229(2) 0.44342(19) 0.38472(16) 0.0658(5) Uani d . 1 . .
H H3 0.1614 0.5336 0.4307 0.099 Uiso calc R 1 . .
O O4 0.0549(2) 0.16836(19) 0.25933(17) 0.0666(5) Uani d . 1 . .
N N1 0.1898(3) 0.8527(2) 0.4813(2) 0.0553(5) Uani d . 1 . .
N N2 0.3270(3) 0.7183(2) 0.60118(19) 0.0571(5) Uani d . 1 . .
C C1 -0.0337(3) 0.6987(3) 0.2479(2) 0.0521(6) Uani d . 1 . .
C C2 0.0950(3) 0.7499(2) 0.2166(2) 0.0477(6) Uani d . 1 . .
C C3 0.0365(3) 0.6931(3) 0.0830(2) 0.0514(6) Uani d . 1 . .
C C4 -0.1454(3) 0.5848(3) -0.0147(3) 0.0621(7) Uani d . 1 . .
H H4 -0.1842 0.5446 -0.1036 0.075 Uiso calc R 1 . .
C C5 -0.2713(4) 0.5348(3) 0.0171(3) 0.0717(8) Uani d . 1 . .
H H5 -0.3937 0.4618 -0.0504 0.086 Uiso calc R 1 . .
C C6 -0.2174(3) 0.5916(3) 0.1466(3) 0.0673(7) Uani d . 1 . .
H H6 -0.3033 0.5588 0.1674 0.081 Uiso calc R 1 . .
C C7 0.0251(4) 0.7553(3) 0.3859(3) 0.0554(6) Uani d . 1 . .
H H7 -0.0619 0.7182 0.4045 0.067 Uiso calc R 1 . .
C C8 0.1151(4) 0.6978(3) -0.0732(2) 0.0642(7) Uani d . 1 . .
H H8A 0.0269 0.7214 -0.1103 0.077 Uiso calc R 1 . .
H H8B 0.0583 0.5892 -0.1270 0.077 Uiso calc R 1 . .
C C9 0.2824(4) 0.7724(3) -0.0729(3) 0.0811(9) Uani d . 1 . .
H H9A 0.3376 0.8797 -0.0192 0.122 Uiso calc R 1 . .
H H9B 0.2492 0.7382 -0.1626 0.122 Uiso calc R 1 . .
H H9C 0.3681 0.7475 -0.0369 0.122 Uiso calc R 1 . .
C C10 0.3713(3) 0.5196(3) 0.5889(2) 0.0523(6) Uani d . 1 . .
C C11 0.2296(3) 0.4113(3) 0.4549(2) 0.0509(6) Uani d . 1 . .
C C12 0.1958(3) 0.2656(3) 0.3898(2) 0.0543(6) Uani d . 1 . .
C C13 0.3036(4) 0.2294(3) 0.4590(3) 0.0641(7) Uani d . 1 . .
H H13 0.2816 0.1324 0.4161 0.077 Uiso calc R 1 . .
C C14 0.4442(4) 0.3374(3) 0.5920(3) 0.0722(8) Uani d . 1 . .
H H14 0.5158 0.3124 0.6379 0.087 Uiso calc R 1 . .
C C15 0.4778(4) 0.4803(3) 0.6557(3) 0.0687(7) Uani d . 1 . .
H H15 0.5728 0.5520 0.7446 0.082 Uiso calc R 1 . .
C C16 0.4133(3) 0.6729(3) 0.6564(2) 0.0563(6) Uani d . 1 . .
H H16 0.5092 0.7418 0.7454 0.068 Uiso calc R 1 . .
C C17 0.0096(4) 0.0166(3) 0.1890(3) 0.0718(8) Uani d . 1 . .
H H17A -0.0139 -0.0273 0.2360 0.086 Uiso calc R 1 . .
H H17B 0.1100 0.0128 0.1810 0.086 Uiso calc R 1 . .
C C18 -0.1577(5) -0.0678(3) 0.0545(3) 0.0911(10) Uani d . 1 . .
H H18A -0.2550 -0.0608 0.0637 0.137 Uiso calc R 1 . .
H H18B -0.1943 -0.1717 0.0050 0.137 Uiso calc R 1 . .
H H18C -0.1316 -0.0253 0.0079 0.137 Uiso calc R 1 . .
C C19 0.3894(4) 0.8780(3) 0.6768(2) 0.0609(7) Uani d . 1 . .
H H19A 0.4958 0.9345 0.6779 0.073 Uiso calc R 1 . .
H H19B 0.4262 0.9145 0.7681 0.073 Uiso calc R 1 . .
C C20 0.2425(4) 0.9054(3) 0.6181(2) 0.0606(7) Uani d . 1 . .
H H20 0.1354 0.8498 0.6181 0.073 Uiso calc R 1 . .
C C21 0.3133(5) 1.0728(3) 0.6992(3) 0.0823(9) Uani d . 1 . .
H H21A 0.4190 1.1274 0.7001 0.123 Uiso calc R 1 . .
H H21B 0.3464 1.1076 0.7889 0.123 Uiso calc R 1 . .
H H21C 0.2192 1.0891 0.6599 0.123 Uiso calc R 1 . .

loop_
_atom_site_aniso_label
_atom_site_aniso_U_11
_atom_site_aniso_U_22
_atom_site_aniso_U_33
_atom_site_aniso_U_12
_atom_site_aniso_U_13
_atom_site_aniso_U_23
O1 0.0559(10) 0.0630(11) 0.0471(9) 0.0206(9) 0.0246(9) 0.0290(9)
O2 0.0652(11) 0.0655(11) 0.0460(9) 0.0286(9) 0.0262(8) 0.0316(9)
O3 0.0776(12) 0.0552(11) 0.0516(10) 0.0405(10) 0.0184(9) 0.0305(9)
O4 0.0835(12) 0.0521(10) 0.0561(11) 0.0391(10) 0.0296(10) 0.0292(9)
N1 0.0655(13) 0.0568(12) 0.0575(12) 0.0359(11) 0.0376(11) 0.0371(11)
N2 0.0645(12) 0.0497(12) 0.0481(12) 0.0273(10) 0.0254(10) 0.0279(10)
C1 0.0525(13) 0.0543(14) 0.0617(15) 0.0350(12) 0.0305(12) 0.0374(13)
C2 0.0481(13) 0.0457(13) 0.0480(13) 0.0267(11) 0.0205(11) 0.0290(11)
C3 0.0581(14) 0.0496(14) 0.0507(14) 0.0336(12) 0.0263(12) 0.0305(12)
C4 0.0612(16) 0.0656(17) 0.0531(15) 0.0383(14) 0.0199(13) 0.0346(13)
C5 0.0499(15) 0.0744(19) 0.0703(19) 0.0333(14) 0.0175(14) 0.0382(16)
C6 0.0514(15) 0.0750(18) 0.0800(19) 0.0363(14) 0.0324(15) 0.0483(16)
C7 0.0610(15) 0.0584(15) 0.0669(16) 0.0367(13) 0.0408(14) 0.0419(14)
C8 0.0781(17) 0.0652(16) 0.0425(13) 0.0379(14) 0.0274(13) 0.0302(13)
C9 0.095(2) 0.085(2) 0.0584(17) 0.0396(18) 0.0421(16) 0.0423(16)
C10 0.0522(13) 0.0598(15) 0.0498(13) 0.0284(12) 0.0264(12) 0.0370(12)
C11 0.0558(13) 0.0574(15) 0.0537(14) 0.0337(12) 0.0300(12) 0.0394(12)
C12 0.0609(15) 0.0575(15) 0.0559(15) 0.0335(13) 0.0342(13) 0.0372(13)
C13 0.0728(17) 0.0681(17) 0.0798(19) 0.0450(15) 0.0460(16) 0.0538(16)
C14 0.0699(17) 0.083(2) 0.083(2) 0.0471(16) 0.0342(16) 0.0630(18)
C15 0.0634(16) 0.0759(19) 0.0646(16) 0.0350(15) 0.0245(14) 0.0484(15)
C16 0.0538(14) 0.0562(15) 0.0439(13) 0.0209(12) 0.0201(12) 0.0291(12)
C17 0.0860(19) 0.0567(17) 0.079(2) 0.0429(16) 0.0472(17) 0.0374(15)
C18 0.106(2) 0.0601(18) 0.080(2) 0.0436(18) 0.041(2) 0.0271(17)
C19 0.0686(15) 0.0513(15) 0.0475(14) 0.0251(13) 0.0255(12) 0.0271(12)
C20 0.0739(17) 0.0623(16) 0.0578(15) 0.0367(14) 0.0445(14) 0.0359(13)
C21 0.114(2) 0.0701(19) 0.081(2) 0.0571(19) 0.063(2) 0.0424(17)

loop_
_atom_type_symbol
_atom_type_description
_atom_type_scat_dispersion_real
_atom_type_scat_dispersion_imag
_atom_type_scat_source
C C 0.0033 0.0000 'International Tables Vol C Tables 4.2.6.8 and 6.1.1.4'
H H 0.0000 0.0000 'International Tables Vol C Tables 4.2.6.8 and 6.1.1.4'
N N 0.0061 0.0000 'International Tables Vol C Tables 4.2.6.8 and 6.1.1.4'
O O 0.0106 0.0000 'International Tables Vol C Tables 4.2.6.8 and 6.1.1.4'

loop_
_geom_angle_atom_site_label_1
_geom_angle_atom_site_label_2
_geom_angle_atom_site_label_3
_geom_angle_site_symmetry_1
_geom_angle_site_symmetry_3
_geom_angle
_geom_angle_publ_flag
C2 O1 H1 . . 109.5 ?
C3 O2 C8 . . 116.92(19) ?
C11 O3 H3 . . 109.5 ?
C12 O4 C17 . . 118.2(2) ?
C7 N1 C20 . . 120.5(2) ?
C16 N2 C19 . . 118.7(2) ?
C6 C1 C2 . . 119.9(2) ?
C6 C1 C7 . . 120.0(2) ?
C2 C1 C7 . . 120.1(2) ?
O1 C2 C1 . . 122.0(2) ?
O1 C2 C3 . . 118.7(2) ?
C1 C2 C3 . . 119.4(2) ?
O2 C3 C4 . . 125.7(2) ?
O2 C3 C2 . . 115.3(2) ?
C4 C3 C2 . . 119.1(2) ?
C3 C4 C5 . . 121.1(2) ?
C3 C4 H4 . . 119.4 ?
C5 C4 H4 . . 119.4 ?
C6 C5 C4 . . 120.5(2) ?
C6 C5 H5 . . 119.8 ?
C4 C5 H5 . . 119.8 ?
C5 C6 C1 . . 120.0(3) ?
C5 C6 H6 . . 120.0 ?
C1 C6 H6 . . 120.0 ?
N1 C7 C1 . . 122.4(2) ?
N1 C7 H7 . . 118.8 ?
C1 C7 H7 . . 118.8 ?
O2 C8 C9 . . 107.9(2) ?
O2 C8 H8A . . 110.1 ?
C9 C8 H8A . . 110.1 ?
O2 C8 H8B . . 110.1 ?
C9 C8 H8B . . 110.1 ?
H8A C8 H8B . . 108.4 ?
C8 C9 H9A . . 109.5 ?
C8 C9 H9B . . 109.5 ?
H9A C9 H9B . . 109.5 ?
C8 C9 H9C . . 109.5 ?
H9A C9 H9C . . 109.5 ?
H9B C9 H9C . . 109.5 ?
C15 C10 C11 . . 119.3(2) ?
C15 C10 C16 . . 119.9(2) ?
C11 C10 C16 . . 120.8(2) ?
O3 C11 C12 . . 118.1(2) ?
O3 C11 C10 . . 121.8(2) ?
C12 C11 C10 . . 120.0(2) ?
O4 C12 C13 . . 124.9(2) ?
O4 C12 C11 . . 115.6(2) ?
C13 C12 C11 . . 119.5(2) ?
C12 C13 C14 . . 120.2(3) ?
C12 C13 H13 . . 119.9 ?
C14 C13 H13 . . 119.9 ?
C15 C14 C13 . . 120.3(2) ?
C15 C14 H14 . . 119.9 ?
C13 C14 H14 . . 119.9 ?
C14 C15 C10 . . 120.7(3) ?
C14 C15 H15 . . 119.6 ?
C10 C15 H15 . . 119.6 ?
N2 C16 C10 . . 123.6(2) ?
N2 C16 H16 . . 118.2 ?
C10 C16 H16 . . 118.2 ?
O4 C17 C18 . . 107.3(2) ?
O4 C17 H17A . . 110.3 ?
C18 C17 H17A . . 110.3 ?
O4 C17 H17B . . 110.3 ?
C18 C17 H17B . . 110.3 ?
H17A C17 H17B . . 108.5 ?
C17 C18 H18A . . 109.5 ?
C17 C18 H18B . . 109.5 ?
H18A C18 H18B . . 109.5 ?
C17 C18 H18C . . 109.5 ?
H18A C18 H18C . . 109.5 ?
H18B C18 H18C . . 109.5 ?
N2 C19 C20 . . 112.0(2) ?
N2 C19 H19A . . 109.2 ?
C20 C19 H19A . . 109.2 ?
N2 C19 H19B . . 109.2 ?
C20 C19 H19B . . 109.2 ?
H19A C19 H19B . . 107.9 ?
N1 C20 C19 . . 109.1(2) ?
N1 C20 C21 . . 109.2(2) ?
C19 C20 C21 . . 110.2(2) ?
N1 C20 H20 . . 109.5 ?
C19 C20 H20 . . 109.5 ?
C21 C20 H20 . . 109.5 ?
C20 C21 H21A . . 109.5 ?
C20 C21 H21B . . 109.5 ?
H21A C21 H21B . . 109.5 ?
C20 C21 H21C . . 109.5 ?
H21A C21 H21C . . 109.5 ?
H21B C21 H21C . . 109.5 ?

loop_
_geom_bond_atom_site_label_1
_geom_bond_atom_site_label_2
_geom_bond_site_symmetry_2
_geom_bond_distance
_geom_bond_publ_flag
O1 C2 . 1.341(3) ?
O1 H1 . 0.8200 ?
O2 C3 . 1.361(3) ?
O2 C8 . 1.437(3) ?
O3 C11 . 1.351(3) ?
O3 H3 . 0.8200 ?
O4 C12 . 1.364(3) ?
O4 C17 . 1.423(3) ?
N1 C7 . 1.262(3) ?
N1 C20 . 1.461(3) ?
N2 C16 . 1.263(3) ?
N2 C19 . 1.461(3) ?
C1 C6 . 1.393(3) ?
C1 C2 . 1.401(3) ?
C1 C7 . 1.456(4) ?
C2 C3 . 1.404(3) ?
C3 C4 . 1.376(3) ?
C4 C5 . 1.382(4) ?
C4 H4 . 0.9300 ?
C5 C6 . 1.362(4) ?
C5 H5 . 0.9300 ?
C6 H6 . 0.9300 ?
C7 H7 . 0.9300 ?
C8 C9 . 1.490(4) ?
C8 H8A . 0.9700 ?
C8 H8B . 0.9700 ?
C9 H9A . 0.9600 ?
C9 H9B . 0.9600 ?
C9 H9C . 0.9600 ?
C10 C15 . 1.391(3) ?
C10 C11 . 1.397(3) ?
C10 C16 . 1.447(3) ?
C11 C12 . 1.394(3) ?
C12 C13 . 1.387(4) ?
C13 C14 . 1.388(4) ?
C13 H13 . 0.9300 ?
C14 C15 . 1.366(4) ?
C14 H14 . 0.9300 ?
C15 H15 . 0.9300 ?
C16 H16 . 0.9300 ?
C17 C18 . 1.489(4) ?
C17 H17A . 0.9700 ?
C17 H17B . 0.9700 ?
C18 H18A . 0.9600 ?
C18 H18B . 0.9600 ?
C18 H18C . 0.9600 ?
C19 C20 . 1.503(4) ?
C19 H19A . 0.9700 ?
C19 H19B . 0.9700 ?
C20 C21 . 1.521(4) ?
C20 H20 . 0.9800 ?
C21 H21A . 0.9600 ?
C21 H21B . 0.9600 ?
C21 H21C . 0.9600 ?

loop_
_geom_hbond_atom_site_label_D
_geom_hbond_atom_site_label_H
_geom_hbond_atom_site_label_A
_geom_hbond_site_symmetry_A
_geom_hbond_distance_DH
_geom_hbond_distance_HA
_geom_hbond_distance_DA
_geom_hbond_angle_DHA
O3 H3 N2 . 0.82 1.89 2.614(3) 146.7
O1 H1 N1 . 0.82 1.85 2.576(2) 146.2
